data_4031439
loop_
_publ_author_name
'Duggan, M.'
'Ray, N.'
'Brint, P.'
'Tomlinson, G.'
'Hathaway, B.J.'
'Pelin, K.'

_publ_section_title
;
 Crystal structure and electronic properties of
 Ammine(tris(2-amino-ethyl)amine)copper(II) Diperchlorate and Potassium
 penta-ammine-copper(II) tris(hexafluorophosphate)
;
_journal_name_full
;
Journal of the Chemical Society. Dalton Transactions, Inorganic Chemistry 
(1972-)
;
_journal_page_first 1342
_journal_page_last 1348
_journal_volume 1980
_journal_year 1980
_chemical_formula_sum 'Cu F18 H15 K N5 P3'
_chemical_name_systematic 'K (Cu (N H3)5) (P F6)3'
_space_group_IT_number 74
_symmetry_space_group_name_Hall '-I 2b 2'
_symmetry_space_group_name_H-M 'I m m a'
_cell_angle_alpha 90
_cell_angle_beta 90
_cell_angle_gamma 90
_cell_formula_units_Z 4
_cell_length_a 14.9
_cell_length_b 11.79
_cell_length_c 10.57
_cell_volume 1856.842
_citation_journal_id_ASTM JCDTBI
_cod_data_source_file Duggan_JCDTBI_1980_852.cif
_cod_data_source_block H15Cu1F18K1N5P3
_cod_original_formula_sum 'H15 Cu1 F18 K1 N5 P3'
_cod_database_code 4031439

loop_
_symmetry_equiv_pos_as_xyz
x,y,z
-x,-y+1/2,z
x,-y,-z
-x,y+1/2,-z
-x,-y,-z
x,y-1/2,-z
-x,y,z
x,-y-1/2,z
x+1/2,y+1/2,z+1/2
-x+1/2,-y+1,z+1/2
x+1/2,-y+1/2,-z+1/2
-x+1/2,y+1,-z+1/2
-x+1/2,-y+1/2,-z+1/2
x+1/2,y,-z+1/2
-x+1/2,y+1/2,z+1/2
x+1/2,-y,z+1/2

loop_
_atom_site_label
_atom_site_type_symbol
_atom_site_fract_x
_atom_site_fract_y
_atom_site_fract_z
_atom_site_occupancy
_atom_site_U_iso_or_equiv
F4 F-1 0.5 0.3329 0.775 0.5 0.0
K1 K+1 0.25 0.25 0.75 1 0.0
F10 F-1 0.3177 0 0.5 1 0.0
F6 F-1 0.2949 -0.0097 0.5879 0.5 0.0
F2 F-1 0.5 0.1557 0.5618 0.5 0.0
N3 N-3 0.5 0.25 0.0589 1 0.0
F3 F-1 0.429 0.1824 0.5862 0.5 0.0
N2 N-3 0.3637 0.25 0.2907 1 0.0
P1 P+5 0.5 0.25 0.6583 1 0.0
F5 F-1 0.2144 0.1297 0.5 0.5 0.0
P2 P+5 0.2135 0 0.5 1 0.0
F9 F-1 0.1101 0 0.5 1 0.0
Cu1 Cu+2 0.5 0.25 0.2663 1 0.0
F1 F-1 0.4308 0.175 0.734 0.5 0.0
F8 F-1 0.2058 0 0.6408 0.5 0.0
F7 F-1 0.1497 -0.015 0.608 0.5 0.0
N1 N-3 0.5 0.4188 0.2927 1 0.0
